data_2223924
loop_
_publ_author_name
'Liu, Haoyan'
'Zou, Ailan'
'Zhang, Hao'
'Wang, Xiaoming'
'Yang, Yonghua'

_publ_section_title
;
 Glucosyl anthranilate
;
_journal_coeditor_code NC2157
_journal_issue 11
_journal_name_full 'Acta Crystallographica Section E'
_journal_page_first o2725
_journal_paper_doi 10.1107/S1600536809040975
_journal_volume 65
_journal_year 2009
_chemical_formula_iupac 'C21 H25 N O11'
_chemical_formula_moiety 'C21 H25 N O11'
_chemical_formula_sum 'C21 H25 N O11'
_chemical_formula_weight 467.42
_chemical_name_systematic
;
Glucosyl anthranilate
;
_space_group_IT_number 1
_symmetry_cell_setting triclinic
_symmetry_space_group_name_Hall 'P 1'
_symmetry_space_group_name_H-M 'P 1'
_atom_sites_solution_hydrogens geom
_atom_sites_solution_primary direct
_atom_sites_solution_secondary difmap
_cell_angle_alpha 98.94(3)
_cell_angle_beta 94.53(3)
_cell_angle_gamma 90.22(3)
_cell_formula_units_Z 1
_cell_length_a 5.8220(12)
_cell_length_b 9.1210(18)
_cell_length_c 11.131(2)
_cell_measurement_reflns_used 25
_cell_measurement_temperature 293(2)
_cell_measurement_theta_max 12
_cell_measurement_theta_min 9
_cell_volume 582.0(2)
_computing_cell_refinement 'CAD-4 EXPRESS (Enraf--Nonius, 1994)'
_computing_data_collection 'CAD-4 EXPRESS (Enraf--Nonius, 1994)'
_computing_data_reduction 'XCAD4 (Harms & Wocadlo, 1995)'
_computing_molecular_graphics 'SHELXTL (Sheldrick, 2008)'
_computing_publication_material 'SHELXTL (Sheldrick, 2008)'
_computing_structure_refinement 'SHELXL97 (Sheldrick, 2008)'
_computing_structure_solution 'SHELXS97 (Sheldrick, 2008)'
_diffrn_ambient_temperature 293(2)
_diffrn_measured_fraction_theta_full 1.000
_diffrn_measured_fraction_theta_max 1.000
_diffrn_measurement_device_type 'Enraf--Nonius CAD-4'
_diffrn_measurement_method \w/2\q
_diffrn_radiation_monochromator graphite
_diffrn_radiation_source 'fine-focus sealed tube'
_diffrn_radiation_type MoK\a
_diffrn_radiation_wavelength 0.71073
_diffrn_reflns_av_R_equivalents 0.0199
_diffrn_reflns_av_sigmaI/netI 0.0265
_diffrn_reflns_limit_h_max 6
_diffrn_reflns_limit_h_min 0
_diffrn_reflns_limit_k_max 10
_diffrn_reflns_limit_k_min -10
_diffrn_reflns_limit_l_max 13
_diffrn_reflns_limit_l_min -13
_diffrn_reflns_number 2321
_diffrn_reflns_theta_full 25.26
_diffrn_reflns_theta_max 25.26
_diffrn_reflns_theta_min 1.86
_diffrn_standards_decay_% 1
_diffrn_standards_interval_count 200
_diffrn_standards_interval_time 120
_diffrn_standards_number 3
_exptl_absorpt_coefficient_mu 0.109
_exptl_absorpt_correction_type none
_exptl_crystal_colour colourless
_exptl_crystal_density_diffrn 1.334
_exptl_crystal_density_method 'not measured'
_exptl_crystal_description block
_exptl_crystal_F_000 246
_exptl_crystal_size_max 0.30
_exptl_crystal_size_mid 0.20
_exptl_crystal_size_min 0.10
_refine_diff_density_min -0.134
_refine_ls_extinction_coef 0.052(8)
_refine_ls_extinction_expression Fc^*^=kFc[1+0.001xFc^2^\l^3^/sin(2\q)]^-1/4^
_refine_ls_extinction_method 'SHELXL97 (Sheldrick, 2008)'
_refine_ls_goodness_of_fit_ref 1.041
_refine_ls_hydrogen_treatment constr
_refine_ls_matrix_type full
_refine_ls_number_parameters 320
_refine_ls_number_reflns 2096
_refine_ls_number_restraints 5
_refine_ls_restrained_S_all 1.041
_refine_ls_R_factor_all 0.0495
_refine_ls_R_factor_gt 0.0396
_refine_ls_shift/su_max 0.000
_refine_ls_shift/su_mean 0.000
_refine_ls_structure_factor_coef Fsqd
_refine_ls_weighting_details 'calc w=1/[\s^2^(Fo^2^)+(0.0551P)^2^+0.0615P] where P=(Fo^2^+2Fc^2^)/3'
_refine_ls_weighting_scheme calc
_refine_ls_wR_factor_gt 0.0940
_refine_ls_wR_factor_ref 0.1003
_reflns_number_gt 1783
_reflns_number_total 2096
_reflns_threshold_expression I>2\s(I)
_cod_data_source_file nc2157.cif
_cod_data_source_block I
_cod_depositor_comments
;
The following automatic conversions were performed:
'_symmetry_cell_setting' value 'Triclinic' changed to 'triclinic'
according to '/home/saulius/struct/CIF-dictionaries/cif_core.dic'
dictionary named 'cif_core.dic' version 2.4.1 from 2010-06-29.

Automatic conversion script
Id: cif_fix_enum 1527 2010-12-29 10:47:43Z saulius 

The following automatic conversions were performed:

'_symmetry_cell_setting' value 'Triclinic' changed to 'triclinic'
according to /home/saulius/struct/CIF-dictionaries/cif_core.dic
dictionary named 'cif_core.dic' version 2.4.1 from 2010-06-29.

Automatic conversion script
Id: cif_fix_values 1715 2011-07-08 13:25:40Z adriana 
;
_cod_database_code 2223924
_cod_database_fobs_code 2223924

loop_
_symmetry_equiv_pos_as_xyz
'x, y, z'

loop_
_atom_site_type_symbol
_atom_site_label
_atom_site_fract_x
_atom_site_fract_y
_atom_site_fract_z
_atom_site_U_iso_or_equiv
_atom_site_adp_type
_atom_site_calc_flag
_atom_site_refinement_flags
_atom_site_occupancy
_atom_site_disorder_assembly
_atom_site_disorder_group
O O1 0.4723(4) 0.2186(3) 0.0201(2) 0.0473(6) Uani d . 1 . .
O O2 0.4296(4) 0.0007(3) -0.1971(2) 0.0552(6) Uani d . 1 . .
O O3 0.6518(6) -0.1311(4) -0.3260(4) 0.1014(13) Uani d . 1 . .
O O4 0.6863(4) 0.4159(3) -0.2092(2) 0.0478(6) Uani d . 1 . .
O O5 1.0705(5) 0.4424(4) -0.1993(3) 0.0797(9) Uani d . 1 . .
O O6 0.8323(4) 0.6042(3) 0.0311(2) 0.0539(6) Uani d . 1 A .
O O7 0.6443(18) 0.8007(11) -0.0182(10) 0.089(3) Uani d PD 0.50 A 1
O O7' 0.697(2) 0.7638(13) -0.0826(9) 0.102(4) Uani d PD 0.50 A 2
O O8 0.4552(5) 0.5912(3) 0.1864(2) 0.0642(7) Uani d . 1 B .
O O9 0.715(3) 0.587(3) 0.337(2) 0.172(11) Uani d PD 0.50 B 1
O O9' 0.650(4) 0.562(2) 0.3641(18) 0.138(8) Uani d PD 0.50 B 2
O O10 0.3348(4) 0.2984(3) 0.2025(2) 0.0538(6) Uani d . 1 . .
O O11 -0.0099(4) 0.2080(3) 0.1202(2) 0.0613(7) Uani d . 1 . .
N N1 -0.2584(6) 0.0580(5) 0.2582(4) 0.0830(11) Uani d . 1 . .
H H1A -0.3743 0.0071 0.2734 0.100 Uiso calc R 1 . .
H H1B -0.2509 0.0817 0.1868 0.100 Uiso calc R 1 . .
C C1 0.3810(6) 0.3425(4) 0.0908(3) 0.0468(8) Uani d . 1 . .
H H1C 0.2406 0.3758 0.0493 0.056 Uiso calc R 1 . .
C C2 0.5594(6) 0.4647(4) 0.1187(3) 0.0498(8) Uani d . 1 . .
H H2A 0.6935 0.4331 0.1665 0.060 Uiso calc R 1 . .
C C3 0.6312(5) 0.5090(4) 0.0013(3) 0.0447(8) Uani d . 1 . .
H H3A 0.5061 0.5628 -0.0360 0.054 Uiso calc R 1 . .
C C4 0.6931(5) 0.3744(4) -0.0887(3) 0.0442(8) Uani d . 1 . .
H H4A 0.8474 0.3406 -0.0653 0.053 Uiso calc R 1 . .
C C5 0.5175(6) 0.2470(4) -0.0987(3) 0.0423(7) Uani d . 1 . .
H H5A 0.3740 0.2725 -0.1423 0.051 Uiso calc R 1 . .
C C6 0.6126(6) 0.1085(4) -0.1660(3) 0.0498(8) Uani d . 1 . .
H H6A 0.6767 0.1297 -0.2395 0.060 Uiso calc R 1 . .
H H6B 0.7344 0.0707 -0.1152 0.060 Uiso calc R 1 . .
C C7 0.4769(8) -0.1189(5) -0.2748(4) 0.0656(11) Uani d . 1 . .
C C8 0.2885(9) -0.2322(5) -0.2932(5) 0.0827(14) Uani d . 1 . .
H H8A 0.2755 -0.2799 -0.3767 0.124 Uiso calc R 1 . .
H H8B 0.1459 -0.1852 -0.2739 0.124 Uiso calc R 1 . .
H H8C 0.3223 -0.3049 -0.2407 0.124 Uiso calc R 1 . .
C C9 0.8873(6) 0.4456(4) -0.2551(3) 0.0527(9) Uani d . 1 . .
C C10 0.8433(8) 0.4856(5) -0.3784(4) 0.0667(11) Uani d . 1 . .
H H10A 0.7942 0.5867 -0.3718 0.100 Uiso calc R 1 . .
H H10B 0.7251 0.4214 -0.4236 0.100 Uiso calc R 1 . .
H H10C 0.9822 0.4748 -0.4199 0.100 Uiso calc R 1 . .
C C11 0.8326(8) 0.7376(4) -0.0001(4) 0.0644(10) Uani d D 1 . .
C C12 1.0535(8) 0.8176(5) 0.0358(5) 0.0797(13) Uani d . 1 A .
H H12A 1.0286 0.9226 0.0444 0.120 Uiso calc PR 0.50 . .
H H12B 1.1587 0.7897 -0.0256 0.120 Uiso calc PR 0.50 . .
H H12C 1.1172 0.7928 0.1122 0.120 Uiso calc PR 0.50 . .
H H12D 1.1744 0.7475 0.0429 0.120 Uiso calc PR 0.50 . .
H H12E 1.0443 0.8804 0.1129 0.120 Uiso calc PR 0.50 . .
H H12F 1.0858 0.8773 -0.0249 0.120 Uiso calc PR 0.50 . .
C C13 0.5261(15) 0.6275(7) 0.3044(5) 0.104(2) Uani d D 1 . .
C C14 0.3672(15) 0.7450(8) 0.3642(6) 0.140(3) Uani d . 1 B .
H H14A 0.4208 0.7742 0.4483 0.210 Uiso calc R 1 . .
H H14B 0.2135 0.7048 0.3589 0.210 Uiso calc R 1 . .
H H14C 0.3675 0.8299 0.3229 0.210 Uiso calc R 1 . .
C C15 0.1294(6) 0.2281(4) 0.2076(3) 0.0463(8) Uani d . 1 . .
C C16 0.1078(6) 0.1823(4) 0.3258(3) 0.0509(8) Uani d . 1 . .
C C17 0.2779(7) 0.2219(5) 0.4221(3) 0.0662(11) Uani d . 1 . .
H H17A 0.4059 0.2771 0.4093 0.079 Uiso calc R 1 . .
C C18 0.2601(8) 0.1814(6) 0.5343(4) 0.0797(13) Uani d . 1 . .
H H18A 0.3756 0.2077 0.5967 0.096 Uiso calc R 1 . .
C C19 0.0679(8) 0.1007(6) 0.5540(4) 0.0797(13) Uani d . 1 . .
H H19A 0.0542 0.0727 0.6300 0.096 Uiso calc R 1 . .
C C20 -0.0983(8) 0.0629(5) 0.4637(4) 0.0734(12) Uani d . 1 . .
H H20A -0.2259 0.0093 0.4792 0.088 Uiso calc R 1 . .
C C21 -0.0876(6) 0.1010(5) 0.3469(4) 0.0598(10) Uani d . 1 . .

loop_
_atom_site_aniso_label
_atom_site_aniso_U_11
_atom_site_aniso_U_22
_atom_site_aniso_U_33
_atom_site_aniso_U_12
_atom_site_aniso_U_13
_atom_site_aniso_U_23
O1 0.0441(13) 0.0510(13) 0.0484(14) -0.0033(10) 0.0031(10) 0.0132(11)
O2 0.0537(14) 0.0508(14) 0.0595(15) -0.0097(11) 0.0062(11) 0.0030(12)
O3 0.103(3) 0.079(2) 0.117(3) -0.0201(19) 0.056(2) -0.026(2)
O4 0.0410(12) 0.0614(14) 0.0442(13) -0.0013(10) 0.0038(10) 0.0185(10)
O5 0.0482(16) 0.115(3) 0.085(2) 0.0004(16) 0.0113(14) 0.0408(19)
O6 0.0488(13) 0.0473(13) 0.0660(15) -0.0081(10) -0.0006(11) 0.0135(11)
O7 0.097(6) 0.059(5) 0.111(8) -0.001(4) -0.026(6) 0.027(6)
O7' 0.137(9) 0.074(7) 0.097(7) -0.030(6) -0.043(7) 0.048(6)
O8 0.0817(19) 0.0653(17) 0.0434(14) -0.0074(14) 0.0076(13) 0.0007(12)
O9 0.195(14) 0.25(2) 0.054(10) -0.041(14) -0.044(11) -0.003(10)
O9' 0.24(2) 0.120(9) 0.045(7) 0.027(12) -0.037(9) 0.012(6)
O10 0.0464(13) 0.0762(17) 0.0416(13) -0.0096(12) 0.0003(10) 0.0195(12)
O11 0.0465(13) 0.0835(18) 0.0562(15) -0.0085(12) -0.0038(12) 0.0225(13)
N1 0.056(2) 0.113(3) 0.084(3) -0.024(2) 0.0081(19) 0.029(2)
C1 0.0431(18) 0.057(2) 0.0412(18) -0.0010(16) 0.0010(14) 0.0115(16)
C2 0.053(2) 0.055(2) 0.0421(17) -0.0015(16) -0.0016(15) 0.0115(16)
C3 0.0415(18) 0.0468(19) 0.0463(19) -0.0008(15) -0.0011(14) 0.0115(15)
C4 0.0395(17) 0.051(2) 0.0440(18) -0.0010(15) -0.0026(14) 0.0153(15)
C5 0.0365(16) 0.0510(19) 0.0408(17) -0.0019(14) 0.0005(13) 0.0127(14)
C6 0.0476(19) 0.052(2) 0.0501(19) -0.0045(16) 0.0055(15) 0.0068(16)
C7 0.083(3) 0.055(2) 0.057(2) -0.010(2) 0.007(2) 0.0042(19)
C8 0.099(4) 0.064(3) 0.080(3) -0.028(3) 0.008(3) -0.005(2)
C9 0.050(2) 0.052(2) 0.059(2) -0.0008(16) 0.0101(18) 0.0132(17)
C10 0.074(3) 0.074(3) 0.056(2) -0.011(2) 0.014(2) 0.019(2)
C11 0.076(3) 0.050(2) 0.069(3) -0.007(2) 0.001(2) 0.0158(19)
C12 0.081(3) 0.059(3) 0.099(4) -0.020(2) 0.016(3) 0.007(2)
C13 0.152(6) 0.099(4) 0.052(3) -0.029(4) -0.004(4) -0.006(3)
C14 0.209(8) 0.121(5) 0.081(4) -0.021(5) 0.050(5) -0.032(4)
C15 0.0416(18) 0.049(2) 0.0492(19) 0.0038(15) 0.0062(15) 0.0104(15)
C16 0.047(2) 0.059(2) 0.050(2) 0.0088(16) 0.0126(16) 0.0149(17)
C17 0.061(2) 0.093(3) 0.048(2) -0.001(2) 0.0040(18) 0.021(2)
C18 0.069(3) 0.121(4) 0.053(2) 0.005(3) 0.006(2) 0.028(2)
C19 0.080(3) 0.112(4) 0.060(3) 0.023(3) 0.026(2) 0.041(2)
C20 0.067(3) 0.086(3) 0.078(3) 0.004(2) 0.031(2) 0.034(2)
C21 0.045(2) 0.070(2) 0.069(2) 0.0069(18) 0.0152(18) 0.021(2)

loop_
_atom_type_symbol
_atom_type_description
_atom_type_scat_dispersion_real
_atom_type_scat_dispersion_imag
_atom_type_scat_source
C C 0.0033 0.0016 'International Tables Vol C Tables 4.2.6.8 and 6.1.1.4'
H H 0.0000 0.0000 'International Tables Vol C Tables 4.2.6.8 and 6.1.1.4'
N N 0.0061 0.0033 'International Tables Vol C Tables 4.2.6.8 and 6.1.1.4'
O O 0.0106 0.0060 'International Tables Vol C Tables 4.2.6.8 and 6.1.1.4'

loop_
_geom_angle_atom_site_label_1
_geom_angle_atom_site_label_2
_geom_angle_atom_site_label_3
_geom_angle_site_symmetry_1
_geom_angle_site_symmetry_3
_geom_angle
_geom_angle_publ_flag
C1 O1 C5 . . 112.2(2) ?
C7 O2 C6 . . 115.5(3) ?
C9 O4 C4 . . 118.9(3) ?
C11 O6 C3 . . 120.2(3) ?
C13 O8 C2 . . 117.4(4) ?
C15 O10 C1 . . 117.7(3) ?
C21 N1 H1A . . 120.0 ?
C21 N1 H1B . . 120.0 ?
H1A N1 H1B . . 120.0 ?
O1 C1 O10 . . 106.7(3) ?
O1 C1 C2 . . 109.6(3) ?
O10 C1 C2 . . 107.4(3) ?
O1 C1 H1C . . 111.0 ?
O10 C1 H1C . . 111.0 ?
C2 C1 H1C . . 111.0 ?
O8 C2 C1 . . 107.6(3) ?
O8 C2 C3 . . 108.0(3) ?
C1 C2 C3 . . 110.1(3) ?
O8 C2 H2A . . 110.3 ?
C1 C2 H2A . . 110.3 ?
C3 C2 H2A . . 110.3 ?
O6 C3 C2 . . 107.8(3) ?
O6 C3 C4 . . 108.3(3) ?
C2 C3 C4 . . 111.6(3) ?
O6 C3 H3A . . 109.7 ?
C2 C3 H3A . . 109.7 ?
C4 C3 H3A . . 109.7 ?
O4 C4 C3 . . 108.6(3) ?
O4 C4 C5 . . 105.5(2) ?
C3 C4 C5 . . 112.4(3) ?
O4 C4 H4A . . 110.1 ?
C3 C4 H4A . . 110.1 ?
C5 C4 H4A . . 110.1 ?
O1 C5 C6 . . 107.8(3) ?
O1 C5 C4 . . 110.3(2) ?
C6 C5 C4 . . 109.7(3) ?
O1 C5 H5A . . 109.7 ?
C6 C5 H5A . . 109.7 ?
C4 C5 H5A . . 109.7 ?
O2 C6 C5 . . 108.5(3) ?
O2 C6 H6A . . 110.0 ?
C5 C6 H6A . . 110.0 ?
O2 C6 H6B . . 110.0 ?
C5 C6 H6B . . 110.0 ?
H6A C6 H6B . . 108.4 ?
O3 C7 O2 . . 123.0(4) ?
O3 C7 C8 . . 124.4(4) ?
O2 C7 C8 . . 112.5(4) ?
C7 C8 H8A . . 109.5 ?
C7 C8 H8B . . 109.5 ?
H8A C8 H8B . . 109.5 ?
C7 C8 H8C . . 109.5 ?
H8A C8 H8C . . 109.5 ?
H8B C8 H8C . . 109.5 ?
O5 C9 O4 . . 122.9(3) ?
O5 C9 C10 . . 126.6(4) ?
O4 C9 C10 . . 110.5(3) ?
C9 C10 H10A . . 109.5 ?
C9 C10 H10B . . 109.5 ?
H10A C10 H10B . . 109.5 ?
C9 C10 H10C . . 109.5 ?
H10A C10 H10C . . 109.5 ?
H10B C10 H10C . . 109.5 ?
O7' C11 O7 . . 39.0(6) ?
O7' C11 O6 . . 119.0(6) ?
O7 C11 O6 . . 119.4(6) ?
O7' C11 C12 . . 124.0(7) ?
O7 C11 C12 . . 123.8(6) ?
O6 C11 C12 . . 112.6(4) ?
C11 C12 H12A . . 109.5 ?
C11 C12 H12B . . 109.5 ?
H12A C12 H12B . . 109.5 ?
C11 C12 H12C . . 109.5 ?
H12A C12 H12C . . 109.5 ?
H12B C12 H12C . . 109.5 ?
C11 C12 H12D . . 109.5 ?
H12A C12 H12D . . 141.1 ?
H12B C12 H12D . . 56.3 ?
H12C C12 H12D . . 56.3 ?
C11 C12 H12E . . 109.5 ?
H12A C12 H12E . . 56.3 ?
H12B C12 H12E . . 141.1 ?
H12C C12 H12E . . 56.3 ?
H12D C12 H12E . . 109.5 ?
C11 C12 H12F . . 109.5 ?
H12A C12 H12F . . 56.3 ?
H12B C12 H12F . . 56.3 ?
H12C C12 H12F . . 141.1 ?
H12D C12 H12F . . 109.5 ?
H12E C12 H12F . . 109.5 ?
O9' C13 O9 . . 28(2) ?
O9' C13 O8 . . 128.1(11) ?
O9 C13 O8 . . 117.2(13) ?
O9' C13 C14 . . 120.6(12) ?
O9 C13 C14 . . 131.9(12) ?
O8 C13 C14 . . 109.1(7) ?
C13 C14 H14A . . 109.5 ?
C13 C14 H14B . . 109.5 ?
H14A C14 H14B . . 109.5 ?
C13 C14 H14C . . 109.5 ?
H14A C14 H14C . . 109.5 ?
H14B C14 H14C . . 109.5 ?
O11 C15 O10 . . 120.9(3) ?
O11 C15 C16 . . 126.9(3) ?
O10 C15 C16 . . 112.2(3) ?
C17 C16 C21 . . 118.7(3) ?
C17 C16 C15 . . 120.6(3) ?
C21 C16 C15 . . 120.7(3) ?
C18 C17 C16 . . 121.6(4) ?
C18 C17 H17A . . 119.2 ?
C16 C17 H17A . . 119.2 ?
C17 C18 C19 . . 119.3(4) ?
C17 C18 H18A . . 120.4 ?
C19 C18 H18A . . 120.4 ?
C20 C19 C18 . . 120.2(4) ?
C20 C19 H19A . . 119.9 ?
C18 C19 H19A . . 119.9 ?
C19 C20 C21 . . 122.7(4) ?
C19 C20 H20A . . 118.6 ?
C21 C20 H20A . . 118.6 ?
N1 C21 C20 . . 120.4(4) ?
N1 C21 C16 . . 122.1(4) ?
C20 C21 C16 . . 117.5(4) ?

loop_
_geom_bond_atom_site_label_1
_geom_bond_atom_site_label_2
_geom_bond_site_symmetry_2
_geom_bond_distance
_geom_bond_publ_flag
O1 C1 . 1.405(4) ?
O1 C5 . 1.430(4) ?
O2 C7 . 1.326(5) ?
O2 C6 . 1.432(4) ?
O3 C7 . 1.203(5) ?
O4 C9 . 1.356(4) ?
O4 C4 . 1.447(4) ?
O5 C9 . 1.194(4) ?
O6 C11 . 1.316(4) ?
O6 C3 . 1.441(4) ?
O7 C11 . 1.257(10) ?
O7' C11 . 1.217(9) ?
O8 C13 . 1.335(6) ?
O8 C2 . 1.440(5) ?
O9 C13 . 1.204(17) ?
O9' C13 . 1.169(14) ?
O10 C15 . 1.364(4) ?
O10 C1 . 1.409(4) ?
O11 C15 . 1.206(4) ?
N1 C21 . 1.357(5) ?
N1 H1A . 0.8600 ?
N1 H1B . 0.8600 ?
C1 C2 . 1.500(5) ?
C1 H1C . 0.9800 ?
C2 C3 . 1.515(5) ?
C2 H2A . 0.9800 ?
C3 C4 . 1.522(5) ?
C3 H3A . 0.9800 ?
C4 C5 . 1.530(4) ?
C4 H4A . 0.9800 ?
C5 C6 . 1.497(5) ?
C5 H5A . 0.9800 ?
C6 H6A . 0.9700 ?
C6 H6B . 0.9700 ?
C7 C8 . 1.485(6) ?
C8 H8A . 0.9600 ?
C8 H8B . 0.9600 ?
C8 H8C . 0.9600 ?
C9 C10 . 1.478(5) ?
C10 H10A . 0.9600 ?
C10 H10B . 0.9600 ?
C10 H10C . 0.9600 ?
C11 C12 . 1.472(6) ?
C12 H12A . 0.9600 ?
C12 H12B . 0.9600 ?
C12 H12C . 0.9600 ?
C12 H12D . 0.9600 ?
C12 H12E . 0.9600 ?
C12 H12F . 0.9600 ?
C13 C14 . 1.526(11) ?
C14 H14A . 0.9600 ?
C14 H14B . 0.9600 ?
C14 H14C . 0.9600 ?
C15 C16 . 1.456(5) ?
C16 C17 . 1.404(5) ?
C16 C21 . 1.410(5) ?
C17 C18 . 1.368(6) ?
C17 H17A . 0.9300 ?
C18 C19 . 1.388(7) ?
C18 H18A . 0.9300 ?
C19 C20 . 1.342(7) ?
C19 H19A . 0.9300 ?
C20 C21 . 1.403(6) ?
C20 H20A . 0.9300 ?

loop_
_geom_hbond_atom_site_label_D
_geom_hbond_atom_site_label_H
_geom_hbond_atom_site_label_A
_geom_hbond_site_symmetry_A
_geom_hbond_distance_DH
_geom_hbond_distance_HA
_geom_hbond_distance_DA
_geom_hbond_angle_DHA
N1 H1B O11 . 0.86 2.06 2.704(5) 130.6

loop_
_geom_torsion_atom_site_label_1
_geom_torsion_atom_site_label_2
_geom_torsion_atom_site_label_3
_geom_torsion_atom_site_label_4
_geom_torsion_site_symmetry_1
_geom_torsion_site_symmetry_2
_geom_torsion_site_symmetry_3
_geom_torsion_site_symmetry_4
_geom_torsion
_geom_torsion_publ_flag
C5 O1 C1 O10 . . . . 177.4(2) ?
C5 O1 C1 C2 . . . . -66.6(3) ?
C15 O10 C1 O1 . . . . -84.7(3) ?
C15 O10 C1 C2 . . . . 157.9(3) ?
C13 O8 C2 C1 . . . . 109.3(4) ?
C13 O8 C2 C3 . . . . -131.8(4) ?
O1 C1 C2 O8 . . . . 177.5(3) ?
O10 C1 C2 O8 . . . . -67.0(3) ?
O1 C1 C2 C3 . . . . 60.0(3) ?
O10 C1 C2 C3 . . . . 175.5(3) ?
C11 O6 C3 C2 . . . . -124.0(3) ?
C11 O6 C3 C4 . . . . 115.1(4) ?
O8 C2 C3 O6 . . . . 73.9(3) ?
C1 C2 C3 O6 . . . . -168.8(3) ?
O8 C2 C3 C4 . . . . -167.2(3) ?
C1 C2 C3 C4 . . . . -49.9(4) ?
C9 O4 C4 C3 . . . . 101.4(3) ?
C9 O4 C4 C5 . . . . -137.9(3) ?
O6 C3 C4 O4 . . . . -79.8(3) ?
C2 C3 C4 O4 . . . . 161.6(2) ?
O6 C3 C4 C5 . . . . 163.8(2) ?
C2 C3 C4 C5 . . . . 45.2(3) ?
C1 O1 C5 C6 . . . . -179.8(3) ?
C1 O1 C5 C4 . . . . 60.5(3) ?
O4 C4 C5 O1 . . . . -167.3(2) ?
C3 C4 C5 O1 . . . . -49.1(3) ?
O4 C4 C5 C6 . . . . 74.1(3) ?
C3 C4 C5 C6 . . . . -167.7(3) ?
C7 O2 C6 C5 . . . . 169.0(3) ?
O1 C5 C6 O2 . . . . 72.2(3) ?
C4 C5 C6 O2 . . . . -167.7(3) ?
C6 O2 C7 O3 . . . . -7.3(6) ?
C6 O2 C7 C8 . . . . 174.2(4) ?
C4 O4 C9 O5 . . . . -1.8(5) ?
C4 O4 C9 C10 . . . . -180.0(3) ?
C3 O6 C11 O7' . . . . -21.7(9) ?
C3 O6 C11 O7 . . . . 23.3(8) ?
C3 O6 C11 C12 . . . . -179.0(3) ?
C2 O8 C13 O9' . . . . -7.0(19) ?
C2 O8 C13 O9 . . . . 23.4(19) ?
C2 O8 C13 C14 . . . . -170.0(4) ?
C1 O10 C15 O11 . . . . -1.9(5) ?
C1 O10 C15 C16 . . . . 177.2(3) ?
O11 C15 C16 C17 . . . . -175.7(4) ?
O10 C15 C16 C17 . . . . 5.2(5) ?
O11 C15 C16 C21 . . . . 2.4(6) ?
O10 C15 C16 C21 . . . . -176.7(3) ?
C21 C16 C17 C18 . . . . 1.2(6) ?
C15 C16 C17 C18 . . . . 179.3(4) ?
C16 C17 C18 C19 . . . . -0.8(7) ?
C17 C18 C19 C20 . . . . 0.0(8) ?
C18 C19 C20 C21 . . . . 0.3(8) ?
C19 C20 C21 N1 . . . . 178.9(4) ?
C19 C20 C21 C16 . . . . 0.1(7) ?
C17 C16 C21 N1 . . . . -179.6(4) ?
C15 C16 C21 N1 . . . . 2.2(6) ?
C17 C16 C21 C20 . . . . -0.8(5) ?
C15 C16 C21 C20 . . . . -178.9(4) ?
